data_4084357
loop_
_publ_author_name
'Mechler, Melanie'
'Frey, Wolfgang'
'Peters, Ren\'e'

_publ_section_title
;
 Macrocyclic Salen--Bis-NHC Hybrid Ligands and Their Application to the
 Synthesis of Enantiopure Bi- and Trimetallic Complexes
;
_journal_issue 19
_journal_name_full Organometallics
_journal_page_first 5492
_journal_paper_doi 10.1021/om500762r
_journal_volume 33
_journal_year 2014
_chemical_absolute_configuration ad
_chemical_formula_moiety 'C50 H54 Ag2 Cl2 N6 Ni O2, C H2 Cl2'
_chemical_formula_sum 'C51 H56 Ag2 Cl4 N6 Ni O2'
_chemical_formula_weight 1201.27
_chemical_name_systematic 7-Ni
_space_group_IT_number 19
_symmetry_cell_setting orthorhombic
_symmetry_space_group_name_Hall 'P 2ac 2ab'
_symmetry_space_group_name_H-M 'P 21 21 21'
_atom_sites_solution_hydrogens geom
_atom_sites_solution_primary direct
_atom_sites_solution_secondary difmap
_audit_creation_method SHELXL-97
_cell_angle_alpha 90.00
_cell_angle_beta 90.00
_cell_angle_gamma 90.00
_cell_formula_units_Z 4
_cell_length_a 12.5384(10)
_cell_length_b 14.2391(12)
_cell_length_c 29.279(3)
_cell_measurement_reflns_used 6601
_cell_measurement_temperature 110(2)
_cell_measurement_theta_max 25.04
_cell_measurement_theta_min 1.59
_cell_volume 5227.3(8)
_computing_cell_refinement 'Bruker APEXII Software Suite, 2008'
_computing_data_collection 'Bruker APEXII Software Suite, 2008'
_computing_data_reduction 'Bruker APEXII Software Suite, 2008'
_computing_molecular_graphics 'SHELXTL-plus, XP (Sheldrick, 1991)'
_computing_structure_refinement 'SHELXL-97 (Sheldrick, 1997)'
_computing_structure_solution 'SHELXS-97 (Sheldrick, 1990)'
_diffrn_ambient_temperature 110(2)
_diffrn_measured_fraction_theta_full 0.998
_diffrn_measured_fraction_theta_max 0.998
_diffrn_measurement_device_type 'Bruker Kappa APEXII Duo'
_diffrn_measurement_method 'Omega + Phi Scans'
_diffrn_radiation_monochromator Triumph
_diffrn_radiation_source 'fine-focus sealed tube'
_diffrn_radiation_type MoK\a
_diffrn_radiation_wavelength 0.71073
_diffrn_reflns_av_R_equivalents 0.0736
_diffrn_reflns_av_sigmaI/netI 0.1100
_diffrn_reflns_limit_h_max 14
_diffrn_reflns_limit_h_min -14
_diffrn_reflns_limit_k_max 13
_diffrn_reflns_limit_k_min -16
_diffrn_reflns_limit_l_max 32
_diffrn_reflns_limit_l_min -34
_diffrn_reflns_number 30757
_diffrn_reflns_theta_full 25.04
_diffrn_reflns_theta_max 25.04
_diffrn_reflns_theta_min 1.59
_diffrn_standards_decay_% 0
_diffrn_standards_interval_count 0
_diffrn_standards_number 0
_exptl_absorpt_coefficient_mu 1.347
_exptl_absorpt_correction_T_max 0.9891
_exptl_absorpt_correction_T_min 0.8610
_exptl_absorpt_correction_type numerical
_exptl_absorpt_process_details 'Blessing, 1995'
_exptl_crystal_colour red
_exptl_crystal_density_diffrn 1.526
_exptl_crystal_density_method 'not measured'
_exptl_crystal_description block
_exptl_crystal_F_000 2440
_exptl_crystal_size_max 0.10
_exptl_crystal_size_mid 0.06
_exptl_crystal_size_min 0.05
_platon_squeeze_details
;
;
_refine_diff_density_max 0.647
_refine_diff_density_min -0.540
_refine_diff_density_rms 0.101
_refine_ls_abs_structure_details 'Flack H D (1983), Acta Cryst. A39, 876-881'
_refine_ls_abs_structure_Flack 0.02(2)
_refine_ls_extinction_method none
_refine_ls_goodness_of_fit_ref 1.021
_refine_ls_hydrogen_treatment constr
_refine_ls_matrix_type full
_refine_ls_number_parameters 603
_refine_ls_number_reflns 9200
_refine_ls_number_restraints 60
_refine_ls_restrained_S_all 1.111
_refine_ls_R_factor_all 0.0842
_refine_ls_R_factor_gt 0.0480
_refine_ls_shift/su_max 0.004
_refine_ls_shift/su_mean 0.000
_refine_ls_structure_factor_coef Fsqd
_refine_ls_weighting_details 'calc w=1/[\s^2^(Fo^2^)+(0.0105P)^2^+0.0000P] where P=(Fo^2^+2Fc^2^)/3'
_refine_ls_weighting_scheme calc
_refine_ls_wR_factor_gt 0.0640
_refine_ls_wR_factor_ref 0.0692
_reflns_number_gt 6601
_reflns_number_total 9200
_reflns_threshold_expression >2sigma(I)
_cod_data_source_file om500762r_si_002.cif
_cod_data_source_block s1984lm
_cod_depositor_comments 'Adding full bibliography for 4084357--4084359.cif.'
_cod_database_code 4084357

loop_
_symmetry_equiv_pos_as_xyz
'x, y, z'
'-x+1/2, -y, z+1/2'
'-x, y+1/2, -z+1/2'
'x+1/2, -y+1/2, -z'

loop_
_atom_site_label
_atom_site_type_symbol
_atom_site_fract_x
_atom_site_fract_y
_atom_site_fract_z
_atom_site_U_iso_or_equiv
_atom_site_adp_type
_atom_site_occupancy
_atom_site_symmetry_multiplicity
_atom_site_calc_flag
_atom_site_refinement_flags
Ag1 Ag 0.32412(4) 0.45392(3) 0.605404(19) 0.02205(13) Uani 1 1 d .
Ag2 Ag 0.03143(4) 0.62965(4) 0.66012(2) 0.03026(15) Uani 1 1 d .
Ni1 Ni -0.06811(6) 0.69015(5) 0.56272(3) 0.0165(2) Uani 1 1 d .
Cl1 Cl 0.45885(12) 0.51143(11) 0.55879(7) 0.0332(5) Uani 1 1 d .
Cl2 Cl -0.15570(14) 0.62422(15) 0.67244(7) 0.0479(6) Uani 1 1 d .
O1 O -0.0312(3) 0.5656(2) 0.57116(14) 0.0173(10) Uani 1 1 d .
C1 C -0.2740(4) 0.7538(4) 0.5575(2) 0.0161(16) Uani 1 1 d .
H1 H -0.2754 0.7734 0.5903 0.019 Uiso 1 1 calc R
N1 N -0.2122(4) 0.6668(3) 0.55469(18) 0.0179(13) Uani 1 1 d .
N2 N -0.0991(3) 0.8155(3) 0.54897(17) 0.0128(12) Uani 1 1 d U
O2 O 0.0738(3) 0.7131(3) 0.57513(14) 0.0189(11) Uani 1 1 d .
C2 C -0.3888(4) 0.7510(4) 0.5408(2) 0.0188(17) Uani 1 1 d .
H2A H -0.4301 0.7053 0.5591 0.023 Uiso 1 1 calc R
H2B H -0.3907 0.7308 0.5084 0.023 Uiso 1 1 calc R
C3 C -0.4381(5) 0.8488(4) 0.5454(2) 0.0204(17) Uani 1 1 d .
H3A H -0.5118 0.8477 0.5333 0.024 Uiso 1 1 calc R
H3B H -0.4417 0.8662 0.5781 0.024 Uiso 1 1 calc R
N3 N 0.0958(4) 0.3950(3) 0.62858(19) 0.0153(13) Uani 1 1 d .
N4 N 0.1888(4) 0.3927(3) 0.6892(2) 0.0244(14) Uani 1 1 d .
C4 C -0.3732(5) 0.9222(4) 0.5196(2) 0.0223(18) Uani 1 1 d .
H4A H -0.4050 0.9850 0.5247 0.027 Uiso 1 1 calc R
H4B H -0.3768 0.9087 0.4865 0.027 Uiso 1 1 calc R
N5 N 0.2804(4) 0.6765(3) 0.6542(2) 0.0211(14) Uani 1 1 d .
C5 C -0.2563(4) 0.9241(4) 0.5345(2) 0.0199(17) Uani 1 1 d .
H5A H -0.2157 0.9674 0.5146 0.024 Uiso 1 1 calc R
H5B H -0.2513 0.9474 0.5663 0.024 Uiso 1 1 calc R
N6 N 0.2315(4) 0.6228(4) 0.7191(2) 0.0271(14) Uani 1 1 d .
C6 C -0.2090(5) 0.8264(4) 0.5316(2) 0.0197(17) Uani 1 1 d .
H6 H -0.2087 0.8077 0.4986 0.024 Uiso 1 1 calc R
C7 C -0.2575(5) 0.5852(4) 0.5518(2) 0.0208(17) Uani 1 1 d .
H7 H -0.3328 0.5840 0.5480 0.025 Uiso 1 1 calc R
C8 C -0.2034(4) 0.4965(4) 0.5540(2) 0.0176(16) Uani 1 1 d .
C9 C -0.2626(5) 0.4152(4) 0.5487(2) 0.0198(17) Uani 1 1 d .
H9 H -0.3368 0.4203 0.5427 0.024 Uiso 1 1 calc R
C10 C -0.2176(5) 0.3267(4) 0.5520(2) 0.0218(17) Uani 1 1 d .
C11 C -0.1088(5) 0.3232(4) 0.5616(2) 0.0163(16) Uani 1 1 d .
H11 H -0.0754 0.2634 0.5634 0.020 Uiso 1 1 calc R
C12 C -0.0473(4) 0.4023(4) 0.5688(2) 0.0146(15) Uani 1 1 d .
C13 C -0.0932(5) 0.4920(4) 0.5649(2) 0.0158(15) Uani 1 1 d U
C14 C -0.2819(5) 0.2345(5) 0.5451(3) 0.0271(18) Uani 1 1 d .
C15 C -0.2815(5) 0.1772(4) 0.5893(3) 0.035(2) Uani 1 1 d .
H15A H -0.2080 0.1697 0.6000 0.053 Uiso 1 1 calc R
H15B H -0.3129 0.1153 0.5835 0.053 Uiso 1 1 calc R
H15C H -0.3235 0.2100 0.6126 0.053 Uiso 1 1 calc R
C16 C -0.2257(5) 0.1763(4) 0.5069(2) 0.0255(18) Uani 1 1 d .
H16A H -0.2149 0.2160 0.4800 0.038 Uiso 1 1 calc R
H16B H -0.2703 0.1224 0.4987 0.038 Uiso 1 1 calc R
H16C H -0.1565 0.1540 0.5181 0.038 Uiso 1 1 calc R
C17 C -0.3968(4) 0.2533(5) 0.5308(2) 0.0254(18) Uani 1 1 d .
H17A H -0.4344 0.2851 0.5557 0.038 Uiso 1 1 calc R
H17B H -0.4323 0.1936 0.5240 0.038 Uiso 1 1 calc R
H17C H -0.3974 0.2931 0.5035 0.038 Uiso 1 1 calc R
C18 C 0.0686(5) 0.3936(4) 0.5792(2) 0.0166(16) Uani 1 1 d .
H18A H 0.0951 0.3342 0.5659 0.020 Uiso 1 1 calc R
H18B H 0.1068 0.4458 0.5640 0.020 Uiso 1 1 calc R
C19 C 0.1971(5) 0.4088(4) 0.6432(2) 0.0174(16) Uani 1 1 d .
C20 C 0.0850(5) 0.3713(5) 0.7016(2) 0.0312(18) Uani 1 1 d .
H20 H 0.0592 0.3597 0.7315 0.037 Uiso 1 1 calc R
C21 C 0.0281(5) 0.3704(4) 0.6627(2) 0.0235(15) Uani 1 1 d .
H21 H -0.0454 0.3555 0.6597 0.028 Uiso 1 1 calc R
C22 C -0.0356(5) 0.8850(4) 0.5526(2) 0.0158(15) Uani 1 1 d U
H22 H -0.0618 0.9444 0.5429 0.019 Uiso 1 1 calc R
C23 C 0.0708(5) 0.8823(4) 0.5697(2) 0.0183(16) Uani 1 1 d .
C24 C 0.1264(4) 0.9670(4) 0.5761(2) 0.0180(16) Uani 1 1 d U
H24 H 0.0930 1.0243 0.5676 0.022 Uiso 1 1 calc R
C25 C 0.2284(4) 0.9697(4) 0.5945(2) 0.0152(16) Uani 1 1 d U
C26 C 0.2756(4) 0.8832(4) 0.6029(2) 0.0163(15) Uani 1 1 d .
H26 H 0.3471 0.8831 0.6135 0.020 Uiso 1 1 calc R
C27 C 0.2269(5) 0.7977(4) 0.5969(2) 0.0153(15) Uani 1 1 d .
C28 C 0.1194(5) 0.7957(4) 0.5802(2) 0.0124(15) Uani 1 1 d .
C29 C 0.2874(4) 1.0624(4) 0.6041(3) 0.0196(16) Uani 1 1 d .
C30 C 0.3189(5) 1.0650(4) 0.6551(2) 0.0308(18) Uani 1 1 d .
H30A H 0.2545 1.0709 0.6738 0.046 Uiso 1 1 calc R
H30B H 0.3657 1.1189 0.6607 0.046 Uiso 1 1 calc R
H30C H 0.3564 1.0069 0.6631 0.046 Uiso 1 1 calc R
C31 C 0.3902(5) 1.0674(5) 0.5756(2) 0.0311(19) Uani 1 1 d .
H31A H 0.4348 1.0125 0.5823 0.047 Uiso 1 1 calc R
H31B H 0.4293 1.1248 0.5833 0.047 Uiso 1 1 calc R
H31C H 0.3720 1.0679 0.5430 0.047 Uiso 1 1 calc R
C32 C 0.2174(5) 1.1491(4) 0.5937(2) 0.0264(18) Uani 1 1 d U
H32A H 0.2000 1.1505 0.5611 0.040 Uiso 1 1 calc R
H32B H 0.2563 1.2064 0.6020 0.040 Uiso 1 1 calc R
H32C H 0.1514 1.1455 0.6116 0.040 Uiso 1 1 calc R
C33 C 0.2824(5) 0.7064(4) 0.6058(3) 0.0222(16) Uani 1 1 d .
H33A H 0.2485 0.6569 0.5870 0.027 Uiso 1 1 calc R
H33B H 0.3576 0.7120 0.5959 0.027 Uiso 1 1 calc R
C34 C 0.1919(6) 0.6445(4) 0.6762(3) 0.0285(18) Uani 1 1 d .
C35 C 0.3707(6) 0.6748(5) 0.6815(3) 0.032(2) Uani 1 1 d .
H35 H 0.4408 0.6935 0.6731 0.039 Uiso 1 1 calc R
C36 C 0.3387(6) 0.6409(5) 0.7227(3) 0.038(2) Uani 1 1 d .
H36 H 0.3821 0.6316 0.7489 0.045 Uiso 1 1 calc R
C37 C 0.1638(6) 0.5886(5) 0.7555(2) 0.0252(17) Uani 1 1 d .
C38 C 0.1828(6) 0.5002(4) 0.7749(2) 0.0246(17) Uani 1 1 d .
C39 C 0.1107(6) 0.4683(5) 0.8084(2) 0.0290(19) Uani 1 1 d .
C40 C 0.0271(6) 0.5228(5) 0.8204(2) 0.040(2) Uani 1 1 d .
H40 H -0.0207 0.5000 0.8431 0.049 Uiso 1 1 calc R
C41 C 0.0074(7) 0.6116(5) 0.8012(3) 0.050(2) Uani 1 1 d .
H41 H -0.0523 0.6482 0.8102 0.060 Uiso 1 1 calc R
C42 C 0.0789(6) 0.6434(5) 0.7684(3) 0.040(2) Uani 1 1 d .
H42 H 0.0690 0.7034 0.7549 0.048 Uiso 1 1 calc R
C43 C 0.2782(5) 0.4439(5) 0.7606(2) 0.0240(17) Uani 1 1 d .
C44 C 0.2785(5) 0.3934(4) 0.7204(3) 0.0235(18) Uani 1 1 d .
C45 C 0.3663(5) 0.3395(5) 0.7071(3) 0.0317(19) Uani 1 1 d U
H45 H 0.3646 0.3047 0.6794 0.038 Uiso 1 1 calc R
C46 C 0.4551(6) 0.3377(5) 0.7345(3) 0.042(2) Uani 1 1 d .
H46 H 0.5161 0.3026 0.7256 0.050 Uiso 1 1 calc R
C47 C 0.4555(6) 0.3873(5) 0.7754(3) 0.041(2) Uani 1 1 d .
H47 H 0.5158 0.3836 0.7949 0.049 Uiso 1 1 calc R
C49 C 0.1250(6) 0.3714(5) 0.8287(2) 0.041(2) Uani 1 1 d .
H49A H 0.0594 0.3527 0.8444 0.061 Uiso 1 1 calc R
H49B H 0.1842 0.3724 0.8505 0.061 Uiso 1 1 calc R
H49C H 0.1407 0.3264 0.8042 0.061 Uiso 1 1 calc R
C48 C 0.3698(6) 0.4416(5) 0.7879(2) 0.0316(19) Uani 1 1 d .
C50 C 0.3727(6) 0.4981(5) 0.8319(3) 0.046(2) Uani 1 1 d .
H50A H 0.4374 0.4823 0.8491 0.069 Uiso 1 1 calc R
H50B H 0.3098 0.4833 0.8503 0.069 Uiso 1 1 calc R
H50C H 0.3730 0.5653 0.8246 0.069 Uiso 1 1 calc R
C1S C -0.2420(8) 0.4318(7) 0.7295(4) 0.095(4) Uani 1 1 d U
H1S1 H -0.3095 0.4639 0.7374 0.114 Uiso 1 1 calc R
H1S2 H -0.1894 0.4802 0.7205 0.114 Uiso 1 1 calc R
Cl3 Cl -0.1938(2) 0.36900(16) 0.77791(9) 0.0839(8) Uani 1 1 d U
Cl4 Cl -0.2639(2) 0.3545(2) 0.68324(11) 0.0956(10) Uani 1 1 d U

loop_
_atom_site_aniso_label
_atom_site_aniso_U_11
_atom_site_aniso_U_22
_atom_site_aniso_U_33
_atom_site_aniso_U_23
_atom_site_aniso_U_13
_atom_site_aniso_U_12
Ag1 0.0217(3) 0.0186(3) 0.0259(3) 0.0013(3) 0.0003(3) -0.0015(3)
Ag2 0.0351(3) 0.0253(3) 0.0304(4) 0.0067(3) 0.0034(3) -0.0011(3)
Ni1 0.0198(5) 0.0085(4) 0.0212(6) 0.0011(4) 0.0004(4) -0.0005(4)
Cl1 0.0262(9) 0.0319(10) 0.0414(13) 0.0076(9) 0.0046(9) -0.0034(9)
Cl2 0.0429(12) 0.0578(13) 0.0431(15) 0.0018(12) 0.0070(10) -0.0093(12)
O1 0.017(2) 0.011(2) 0.024(3) -0.0003(19) 0.000(2) -0.002(2)
C1 0.023(4) 0.009(3) 0.016(4) 0.004(3) -0.005(3) 0.001(3)
N1 0.028(3) 0.011(3) 0.015(4) 0.002(2) -0.001(3) -0.001(3)
N2 0.015(2) 0.009(2) 0.015(3) 0.002(2) 0.0008(19) 0.000(2)
O2 0.021(2) 0.014(2) 0.022(3) -0.003(2) 0.006(2) 0.002(2)
C2 0.014(3) 0.018(4) 0.024(5) -0.002(3) -0.001(3) -0.001(3)
C3 0.019(4) 0.021(4) 0.022(5) -0.001(3) -0.004(3) 0.003(3)
N3 0.021(3) 0.008(3) 0.016(4) 0.004(2) 0.003(3) 0.006(2)
N4 0.029(4) 0.018(3) 0.026(4) -0.006(3) -0.004(3) 0.001(3)
C4 0.028(4) 0.007(3) 0.032(5) -0.006(3) -0.009(4) 0.002(3)
N5 0.033(3) 0.017(3) 0.013(4) 0.005(3) -0.005(3) -0.003(3)
C5 0.024(4) 0.018(4) 0.018(4) 0.005(3) -0.005(3) 0.002(3)
N6 0.037(3) 0.019(3) 0.026(4) 0.001(3) -0.002(3) 0.003(3)
C6 0.029(4) 0.015(4) 0.015(4) -0.007(3) 0.002(3) -0.002(3)
C7 0.020(4) 0.020(4) 0.022(5) -0.003(3) 0.000(3) -0.006(3)
C8 0.020(4) 0.008(3) 0.024(4) 0.000(3) 0.002(3) -0.004(3)
C9 0.016(3) 0.020(4) 0.023(5) -0.005(3) 0.008(3) 0.003(3)
C10 0.027(4) 0.019(4) 0.019(5) 0.003(3) 0.007(3) -0.002(3)
C11 0.021(4) 0.009(3) 0.018(4) 0.001(3) -0.005(3) 0.007(3)
C12 0.016(4) 0.011(3) 0.016(4) 0.002(3) -0.002(3) -0.001(3)
C13 0.022(3) 0.010(3) 0.015(4) -0.002(3) 0.003(3) -0.008(3)
C14 0.031(4) 0.022(4) 0.028(5) 0.006(4) -0.004(4) -0.002(3)
C15 0.048(5) 0.026(4) 0.032(5) 0.007(4) 0.001(4) -0.024(4)
C16 0.029(4) 0.010(4) 0.037(5) 0.002(3) -0.010(4) -0.002(3)
C17 0.018(4) 0.023(4) 0.035(5) -0.007(4) 0.002(3) -0.003(3)
C18 0.027(4) 0.009(3) 0.014(4) -0.002(3) 0.011(3) -0.007(3)
C19 0.020(4) 0.009(3) 0.024(5) -0.007(3) -0.009(3) 0.000(3)
C20 0.036(4) 0.039(4) 0.018(5) 0.003(4) 0.003(4) -0.006(4)
C21 0.017(3) 0.028(4) 0.026(4) 0.000(4) 0.003(4) -0.006(4)
C22 0.024(3) 0.012(2) 0.012(3) 0.003(2) 0.005(2) 0.004(2)
C23 0.025(4) 0.019(4) 0.012(4) -0.003(3) 0.002(3) 0.001(3)
C24 0.023(3) 0.010(3) 0.021(3) 0.005(2) 0.001(2) -0.001(2)
C25 0.022(3) 0.009(3) 0.014(3) -0.004(2) 0.007(2) -0.002(2)
C26 0.017(3) 0.011(3) 0.021(4) 0.002(3) 0.009(3) -0.003(3)
C27 0.023(3) 0.011(3) 0.011(4) -0.002(3) 0.004(3) 0.002(3)
C28 0.020(4) 0.009(4) 0.008(4) 0.002(3) 0.002(3) -0.001(3)
C29 0.023(3) 0.008(3) 0.027(4) 0.001(3) 0.005(4) -0.006(3)
C30 0.042(4) 0.015(4) 0.035(5) -0.002(3) -0.012(4) 0.001(4)
C31 0.026(4) 0.027(4) 0.040(5) 0.003(4) 0.001(4) -0.004(3)
C32 0.033(3) 0.018(3) 0.028(3) -0.002(2) 0.000(2) -0.002(2)
C33 0.025(3) 0.017(3) 0.025(5) -0.002(4) -0.002(4) -0.007(3)
C34 0.052(5) 0.009(4) 0.024(5) -0.001(3) 0.000(4) 0.006(4)
C35 0.031(4) 0.030(4) 0.036(6) 0.000(4) -0.009(4) -0.007(4)
C36 0.048(5) 0.028(4) 0.036(6) 0.004(4) 0.000(4) -0.011(4)
C37 0.038(4) 0.021(4) 0.016(4) -0.007(3) 0.008(4) -0.003(4)
C38 0.034(4) 0.018(4) 0.021(5) -0.006(3) -0.002(4) -0.006(4)
C39 0.058(5) 0.017(4) 0.012(4) 0.003(3) -0.002(4) 0.000(4)
C40 0.069(5) 0.034(5) 0.019(5) 0.000(4) 0.019(4) -0.007(5)
C41 0.073(6) 0.041(5) 0.036(6) 0.004(4) 0.010(5) 0.009(5)
C42 0.072(6) 0.019(4) 0.030(5) 0.009(4) 0.009(5) -0.002(4)
C43 0.041(4) 0.015(4) 0.016(4) 0.005(3) -0.002(4) -0.010(4)
C44 0.035(4) 0.012(4) 0.024(5) 0.008(3) -0.011(4) -0.008(3)
C45 0.037(3) 0.022(3) 0.036(3) 0.000(2) -0.004(3) 0.003(3)
C46 0.049(5) 0.032(4) 0.045(6) 0.003(4) -0.019(5) 0.018(4)
C47 0.040(5) 0.032(5) 0.051(6) -0.015(4) -0.016(4) 0.014(4)
C49 0.059(5) 0.035(4) 0.029(5) -0.002(4) 0.005(4) -0.006(4)
C48 0.054(5) 0.021(4) 0.019(5) 0.004(4) -0.013(4) -0.006(4)
C50 0.061(5) 0.052(5) 0.025(5) -0.001(4) -0.022(4) 0.001(4)
C1S 0.125(7) 0.082(6) 0.078(7) -0.006(6) 0.026(6) 0.000(6)
Cl3 0.1350(17) 0.0413(11) 0.0753(16) -0.0056(12) 0.0264(14) -0.0033(14)
Cl4 0.0782(16) 0.115(2) 0.093(2) -0.0357(17) 0.0309(15) -0.0169(16)

loop_
_atom_type_symbol
_atom_type_description
_atom_type_scat_dispersion_real
_atom_type_scat_dispersion_imag
_atom_type_scat_source
C C 0.0033 0.0016 'International Tables Vol C Tables 4.2.6.8 and 6.1.1.4'
H H 0.0000 0.0000 'International Tables Vol C Tables 4.2.6.8 and 6.1.1.4'
N N 0.0061 0.0033 'International Tables Vol C Tables 4.2.6.8 and 6.1.1.4'
O O 0.0106 0.0060 'International Tables Vol C Tables 4.2.6.8 and 6.1.1.4'
Cl Cl 0.1484 0.1585 'International Tables Vol C Tables 4.2.6.8 and 6.1.1.4'
Ni Ni 0.3393 1.1124 'International Tables Vol C Tables 4.2.6.8 and 6.1.1.4'
Ag Ag -0.8971 1.1015 'International Tables Vol C Tables 4.2.6.8 and 6.1.1.4'

loop_
_geom_angle_atom_site_label_1
_geom_angle_atom_site_label_2
_geom_angle_atom_site_label_3
_geom_angle
C19 Ag1 Cl1 175.48(19)
C34 Ag2 Cl2 157.8(2)
O2 Ni1 O1 84.38(17)
O2 Ni1 N1 175.9(2)
O1 Ni1 N1 95.09(19)
O2 Ni1 N2 94.24(19)
O1 Ni1 N2 174.7(2)
N1 Ni1 N2 86.6(2)
C13 O1 Ni1 126.6(3)
N1 C1 C6 105.3(5)
N1 C1 C2 117.4(5)
C6 C1 C2 111.4(5)
N1 C1 H1 107.4
C6 C1 H1 107.4
C2 C1 H1 107.4
C7 N1 C1 122.0(5)
C7 N1 Ni1 126.7(4)
C1 N1 Ni1 110.9(4)
C22 N2 C6 121.9(5)
C22 N2 Ni1 126.4(4)
C6 N2 Ni1 111.7(4)
C28 O2 Ni1 126.8(4)
C1 C2 C3 109.3(5)
C1 C2 H2A 109.8
C3 C2 H2A 109.8
C1 C2 H2B 109.8
C3 C2 H2B 109.8
H2A C2 H2B 108.3
C4 C3 C2 111.3(5)
C4 C3 H3A 109.4
C2 C3 H3A 109.4
C4 C3 H3B 109.4
C2 C3 H3B 109.4
H3A C3 H3B 108.0
C19 N3 C21 113.0(6)
C19 N3 C18 121.7(5)
C21 N3 C18 124.7(5)
C19 N4 C20 111.4(6)
C19 N4 C44 124.1(6)
C20 N4 C44 124.5(6)
C3 C4 C5 112.5(5)
C3 C4 H4A 109.1
C5 C4 H4A 109.1
C3 C4 H4B 109.1
C5 C4 H4B 109.1
H4A C4 H4B 107.8
C34 N5 C35 112.8(6)
C34 N5 C33 124.2(5)
C35 N5 C33 122.9(6)
C6 C5 C4 110.1(5)
C6 C5 H5A 109.6
C4 C5 H5A 109.6
C6 C5 H5B 109.6
C4 C5 H5B 109.6
H5A C5 H5B 108.2
C36 N6 C34 112.2(6)
C36 N6 C37 125.7(6)
C34 N6 C37 122.2(6)
N2 C6 C5 116.3(5)
N2 C6 C1 104.8(5)
C5 C6 C1 112.7(5)
N2 C6 H6 107.6
C5 C6 H6 107.6
C1 C6 H6 107.6
N1 C7 C8 125.3(5)
N1 C7 H7 117.3
C8 C7 H7 117.3
C9 C8 C13 120.7(5)
C9 C8 C7 118.5(5)
C13 C8 C7 120.6(5)
C10 C9 C8 122.4(5)
C10 C9 H9 118.8
C8 C9 H9 118.8
C9 C10 C11 116.5(6)
C9 C10 C14 123.3(6)
C11 C10 C14 120.2(6)
C12 C11 C10 123.2(6)
C12 C11 H11 118.4
C10 C11 H11 118.4
C11 C12 C13 120.0(5)
C11 C12 C18 120.5(5)
C13 C12 C18 119.4(5)
O1 C13 C12 118.0(5)
O1 C13 C8 124.8(5)
C12 C13 C8 117.2(5)
C17 C14 C15 109.2(6)
C17 C14 C10 112.2(5)
C15 C14 C10 109.8(6)
C17 C14 C16 108.9(6)
C15 C14 C16 108.8(5)
C10 C14 C16 107.9(5)
C14 C15 H15A 109.5
C14 C15 H15B 109.5
H15A C15 H15B 109.5
C14 C15 H15C 109.5
H15A C15 H15C 109.5
H15B C15 H15C 109.5
C14 C16 H16A 109.5
C14 C16 H16B 109.5
H16A C16 H16B 109.5
C14 C16 H16C 109.5
H16A C16 H16C 109.5
H16B C16 H16C 109.5
C14 C17 H17A 109.5
C14 C17 H17B 109.5
H17A C17 H17B 109.5
C14 C17 H17C 109.5
H17A C17 H17C 109.5
H17B C17 H17C 109.5
N3 C18 C12 115.0(5)
N3 C18 H18A 108.5
C12 C18 H18A 108.5
N3 C18 H18B 108.5
C12 C18 H18B 108.5
H18A C18 H18B 107.5
N3 C19 N4 102.5(6)
N3 C19 Ag1 127.2(5)
N4 C19 Ag1 130.1(5)
C21 C20 N4 106.3(6)
C21 C20 H20 126.9
N4 C20 H20 126.9
C20 C21 N3 106.8(6)
C20 C21 H21 126.6
N3 C21 H21 126.6
N2 C22 C23 126.3(5)
N2 C22 H22 116.8
C23 C22 H22 116.8
C24 C23 C28 120.5(5)
C24 C23 C22 119.2(5)
C28 C23 C22 120.3(5)
C25 C24 C23 122.2(6)
C25 C24 H24 118.9
C23 C24 H24 118.9
C26 C25 C24 115.8(5)
C26 C25 C29 121.7(5)
C24 C25 C29 122.5(5)
C27 C26 C25 125.1(5)
C27 C26 H26 117.4
C25 C26 H26 117.4
C26 C27 C28 118.6(6)
C26 C27 C33 122.8(5)
C28 C27 C33 118.6(5)
O2 C28 C23 124.7(5)
O2 C28 C27 117.7(5)
C23 C28 C27 117.6(5)
C31 C29 C25 110.1(5)
C31 C29 C30 108.0(5)
C25 C29 C30 108.6(5)
C31 C29 C32 109.5(5)
C25 C29 C32 112.1(5)
C30 C29 C32 108.4(5)
C29 C30 H30A 109.5
C29 C30 H30B 109.5
H30A C30 H30B 109.5
C29 C30 H30C 109.5
H30A C30 H30C 109.5
H30B C30 H30C 109.5
C29 C31 H31A 109.5
C29 C31 H31B 109.5
H31A C31 H31B 109.5
C29 C31 H31C 109.5
H31A C31 H31C 109.5
H31B C31 H31C 109.5
C29 C32 H32A 109.5
C29 C32 H32B 109.5
H32A C32 H32B 109.5
C29 C32 H32C 109.5
H32A C32 H32C 109.5
H32B C32 H32C 109.5
N5 C33 C27 114.1(5)
N5 C33 H33A 108.7
C27 C33 H33A 108.7
N5 C33 H33B 108.7
C27 C33 H33B 108.7
H33A C33 H33B 107.6
N5 C34 N6 102.2(6)
N5 C34 Ag2 135.8(5)
N6 C34 Ag2 122.0(5)
C36 C35 N5 106.0(6)
C36 C35 H35 127.0
N5 C35 H35 127.0
C35 C36 N6 106.8(7)
C35 C36 H36 126.6
N6 C36 H36 126.6
C42 C37 C38 122.0(7)
C42 C37 N6 117.8(6)
C38 C37 N6 120.1(6)
C37 C38 C39 117.6(7)
C37 C38 C43 120.2(6)
C39 C38 C43 122.2(6)
C40 C39 C38 119.6(6)
C40 C39 C49 120.9(7)
C38 C39 C49 119.4(7)
C39 C40 C41 123.2(7)
C39 C40 H40 118.4
C41 C40 H40 118.4
C42 C41 C40 117.2(7)
C42 C41 H41 121.4
C40 C41 H41 121.4
C37 C42 C41 120.3(7)
C37 C42 H42 119.8
C41 C42 H42 119.8
C44 C43 C48 118.1(7)
C44 C43 C38 121.3(6)
C48 C43 C38 120.6(6)
C43 C44 C45 121.8(6)
C43 C44 N4 122.7(6)
C45 C44 N4 115.5(6)
C46 C45 C44 119.0(7)
C46 C45 H45 120.5
C44 C45 H45 120.5
C45 C46 C47 119.8(7)
C45 C46 H46 120.1
C47 C46 H46 120.1
C48 C47 C46 120.8(7)
C48 C47 H47 119.6
C46 C47 H47 119.6
C39 C49 H49A 109.5
C39 C49 H49B 109.5
H49A C49 H49B 109.5
C39 C49 H49C 109.5
H49A C49 H49C 109.5
H49B C49 H49C 109.5
C47 C48 C43 120.3(7)
C47 C48 C50 120.3(7)
C43 C48 C50 119.4(7)
C48 C50 H50A 109.5
C48 C50 H50B 109.5
H50A C50 H50B 109.5
C48 C50 H50C 109.5
H50A C50 H50C 109.5
H50B C50 H50C 109.5
Cl4 C1S Cl3 110.5(6)
Cl4 C1S H1S1 109.6
Cl3 C1S H1S1 109.6
Cl4 C1S H1S2 109.6
Cl3 C1S H1S2 109.6
H1S1 C1S H1S2 108.1

loop_
_geom_bond_atom_site_label_1
_geom_bond_atom_site_label_2
_geom_bond_distance
Ag1 C19 2.044(7)
Ag1 Cl1 2.3210(18)
Ag2 C34 2.077(7)
Ag2 Cl2 2.3752(19)
Ni1 O2 1.845(4)
Ni1 O1 1.849(4)
Ni1 N1 1.852(5)
Ni1 N2 1.871(5)
O1 C13 1.317(6)
C1 N1 1.465(7)
C1 C6 1.520(8)
C1 C2 1.520(8)
C1 H1 1.0000
N1 C7 1.296(7)
N2 C22 1.275(7)
N2 C6 1.477(7)
O2 C28 1.317(6)
C2 C3 1.530(8)
C2 H2A 0.9900
C2 H2B 0.9900
C3 C4 1.526(8)
C3 H3A 0.9900
C3 H3B 0.9900
N3 C19 1.355(7)
N3 C21 1.356(7)
N3 C18 1.485(7)
N4 C19 1.369(8)
N4 C20 1.384(8)
N4 C44 1.449(8)
C4 C5 1.529(8)
C4 H4A 0.9900
C4 H4B 0.9900
N5 C34 1.362(8)
N5 C35 1.385(8)
N5 C33 1.479(8)
C5 C6 1.514(8)
C5 H5A 0.9900
C5 H5B 0.9900
N6 C36 1.372(8)
N6 C34 1.387(8)
N6 C37 1.446(8)
C6 H6 1.0000
C7 C8 1.436(8)
C7 H7 0.9500
C8 C9 1.384(8)
C8 C13 1.420(8)
C9 C10 1.383(8)
C9 H9 0.9500
C10 C11 1.394(8)
C10 C14 1.555(9)
C11 C12 1.382(7)
C11 H11 0.9500
C12 C13 1.406(7)
C12 C18 1.489(8)
C14 C17 1.522(8)
C14 C15 1.529(9)
C14 C16 1.560(9)
C15 H15A 0.9800
C15 H15B 0.9800
C15 H15C 0.9800
C16 H16A 0.9800
C16 H16B 0.9800
C16 H16C 0.9800
C17 H17A 0.9800
C17 H17B 0.9800
C17 H17C 0.9800
C18 H18A 0.9900
C18 H18B 0.9900
C20 C21 1.344(8)
C20 H20 0.9500
C21 H21 0.9500
C22 C23 1.427(8)
C22 H22 0.9500
C23 C24 1.405(8)
C23 C28 1.409(8)
C24 C25 1.389(7)
C24 H24 0.9500
C25 C26 1.388(8)
C25 C29 1.538(8)
C26 C27 1.372(8)
C26 H26 0.9500
C27 C28 1.434(8)
C27 C33 1.499(8)
C29 C31 1.537(8)
C29 C30 1.544(9)
C29 C32 1.545(8)
C30 H30A 0.9800
C30 H30B 0.9800
C30 H30C 0.9800
C31 H31A 0.9800
C31 H31B 0.9800
C31 H31C 0.9800
C32 H32A 0.9800
C32 H32B 0.9800
C32 H32C 0.9800
C33 H33A 0.9900
C33 H33B 0.9900
C35 C36 1.360(10)
C35 H35 0.9500
C36 H36 0.9500
C37 C42 1.374(9)
C37 C38 1.401(9)
C38 C39 1.409(9)
C38 C43 1.500(9)
C39 C40 1.351(9)
C39 C49 1.512(9)
C40 C41 1.406(9)
C40 H40 0.9500
C41 C42 1.389(10)
C41 H41 0.9500
C42 H42 0.9500
C43 C44 1.379(9)
C43 C48 1.399(9)
C44 C45 1.398(9)
C45 C46 1.373(9)
C45 H45 0.9500
C46 C47 1.390(10)
C46 H46 0.9500
C47 C48 1.373(9)
C47 H47 0.9500
C49 H49A 0.9800
C49 H49B 0.9800
C49 H49C 0.9800
C48 C50 1.521(9)
C50 H50A 0.9800
C50 H50B 0.9800
C50 H50C 0.9800
C1S Cl4 1.766(10)
C1S Cl3 1.782(11)
C1S H1S1 0.9900
C1S H1S2 0.9900

loop_
_geom_torsion_atom_site_label_1
_geom_torsion_atom_site_label_2
_geom_torsion_atom_site_label_3
_geom_torsion_atom_site_label_4
_geom_torsion
O2 Ni1 O1 C13 -174.8(5)
N1 Ni1 O1 C13 9.2(5)
N2 Ni1 O1 C13 -100(2)
C6 C1 N1 C7 -145.3(6)
C2 C1 N1 C7 -20.7(9)
C6 C1 N1 Ni1 41.4(6)
C2 C1 N1 Ni1 166.0(5)
O2 Ni1 N1 C7 -89(3)
O1 Ni1 N1 C7 -6.3(6)
N2 Ni1 N1 C7 168.7(6)
O2 Ni1 N1 C1 84(3)
O1 Ni1 N1 C1 166.6(4)
N2 Ni1 N1 C1 -18.4(4)
O2 Ni1 N2 C22 -4.8(5)
O1 Ni1 N2 C22 -79(2)
N1 Ni1 N2 C22 171.2(5)
O2 Ni1 N2 C6 173.7(4)
O1 Ni1 N2 C6 99(2)
N1 Ni1 N2 C6 -10.3(4)
O1 Ni1 O2 C28 -173.6(5)
N1 Ni1 O2 C28 -91(3)
N2 Ni1 O2 C28 11.5(5)
N1 C1 C2 C3 -178.5(5)
C6 C1 C2 C3 -57.0(7)
C1 C2 C3 C4 56.6(7)
C2 C3 C4 C5 -55.7(7)
C3 C4 C5 C6 53.0(7)
C22 N2 C6 C5 -21.7(9)
Ni1 N2 C6 C5 159.8(5)
C22 N2 C6 C1 -146.8(6)
Ni1 N2 C6 C1 34.6(6)
C4 C5 C6 N2 -174.5(5)
C4 C5 C6 C1 -53.5(8)
N1 C1 C6 N2 -47.4(6)
C2 C1 C6 N2 -175.7(5)
N1 C1 C6 C5 -174.8(5)
C2 C1 C6 C5 56.9(7)
C1 N1 C7 C8 -172.8(6)
Ni1 N1 C7 C8 -0.6(10)
N1 C7 C8 C9 -177.7(6)
N1 C7 C8 C13 7.3(11)
C13 C8 C9 C10 -2.6(10)
C7 C8 C9 C10 -177.6(6)
C8 C9 C10 C11 0.9(10)
C8 C9 C10 C14 -178.5(6)
C9 C10 C11 C12 1.5(11)
C14 C10 C11 C12 -179.1(6)
C10 C11 C12 C13 -2.2(10)
C10 C11 C12 C18 179.6(6)
Ni1 O1 C13 C12 173.8(4)
Ni1 O1 C13 C8 -5.4(9)
C11 C12 C13 O1 -178.7(6)
C18 C12 C13 O1 -0.6(9)
C11 C12 C13 C8 0.5(9)
C18 C12 C13 C8 178.7(6)
C9 C8 C13 O1 -179.0(6)
C7 C8 C13 O1 -4.1(10)
C9 C8 C13 C12 1.8(10)
C7 C8 C13 C12 176.7(6)
C9 C10 C14 C17 4.4(10)
C11 C10 C14 C17 -175.0(6)
C9 C10 C14 C15 -117.2(7)
C11 C10 C14 C15 63.4(8)
C9 C10 C14 C16 124.4(7)
C11 C10 C14 C16 -55.0(8)
C19 N3 C18 C12 -165.0(5)
C21 N3 C18 C12 24.4(8)
C11 C12 C18 N3 -95.3(7)
C13 C12 C18 N3 86.6(7)
C21 N3 C19 N4 -0.8(7)
C18 N3 C19 N4 -172.4(5)
C21 N3 C19 Ag1 -176.0(4)
C18 N3 C19 Ag1 12.4(8)
C20 N4 C19 N3 -0.9(7)
C44 N4 C19 N3 176.2(5)
C20 N4 C19 Ag1 174.0(5)
C44 N4 C19 Ag1 -8.8(9)
Cl1 Ag1 C19 N3 28(3)
Cl1 Ag1 C19 N4 -145(2)
C19 N4 C20 C21 2.4(8)
C44 N4 C20 C21 -174.8(6)
N4 C20 C21 N3 -2.7(7)
C19 N3 C21 C20 2.3(7)
C18 N3 C21 C20 173.6(6)
C6 N2 C22 C23 178.7(6)
Ni1 N2 C22 C23 -2.9(9)
N2 C22 C23 C24 -173.1(6)
N2 C22 C23 C28 6.7(10)
C28 C23 C24 C25 -2.6(9)
C22 C23 C24 C25 177.2(6)
C23 C24 C25 C26 4.9(9)
C23 C24 C25 C29 -176.6(6)
C24 C25 C26 C27 -4.2(10)
C29 C25 C26 C27 177.3(6)
C25 C26 C27 C28 1.0(10)
C25 C26 C27 C33 179.0(6)
Ni1 O2 C28 C23 -11.0(8)
Ni1 O2 C28 C27 170.2(4)
C24 C23 C28 O2 -179.6(6)
C22 C23 C28 O2 0.6(9)
C24 C23 C28 C27 -0.8(9)
C22 C23 C28 C27 179.4(6)
C26 C27 C28 O2 -179.5(6)
C33 C27 C28 O2 2.4(9)
C26 C27 C28 C23 1.6(9)
C33 C27 C28 C23 -176.5(6)
C26 C25 C29 C31 59.9(8)
C24 C25 C29 C31 -118.6(6)
C26 C25 C29 C30 -58.2(7)
C24 C25 C29 C30 123.3(6)
C26 C25 C29 C32 -178.0(6)
C24 C25 C29 C32 3.6(9)
C34 N5 C33 C27 71.8(7)
C35 N5 C33 C27 -110.9(6)
C26 C27 C33 N5 84.1(7)
C28 C27 C33 N5 -97.9(7)
C35 N5 C34 N6 0.3(7)
C33 N5 C34 N6 177.8(5)
C35 N5 C34 Ag2 177.6(5)
C33 N5 C34 Ag2 -4.9(9)
C36 N6 C34 N5 -0.1(7)
C37 N6 C34 N5 177.7(5)
C36 N6 C34 Ag2 -177.8(4)
C37 N6 C34 Ag2 0.0(8)
Cl2 Ag2 C34 N5 -148.4(5)
Cl2 Ag2 C34 N6 28.5(8)
C34 N5 C35 C36 -0.5(8)
C33 N5 C35 C36 -178.0(5)
N5 C35 C36 N6 0.4(8)
C34 N6 C36 C35 -0.2(8)
C37 N6 C36 C35 -177.9(6)
C36 N6 C37 C42 120.0(8)
C34 N6 C37 C42 -57.5(9)
C36 N6 C37 C38 -62.9(9)
C34 N6 C37 C38 119.6(7)
C42 C37 C38 C39 0.5(10)
N6 C37 C38 C39 -176.4(6)
C42 C37 C38 C43 -178.4(6)
N6 C37 C38 C43 4.7(10)
C37 C38 C39 C40 0.0(10)
C43 C38 C39 C40 178.8(6)
C37 C38 C39 C49 177.1(6)
C43 C38 C39 C49 -4.0(10)
C38 C39 C40 C41 0.0(11)
C49 C39 C40 C41 -177.1(7)
C39 C40 C41 C42 -0.4(12)
C38 C37 C42 C41 -1.0(11)
N6 C37 C42 C41 176.1(7)
C40 C41 C42 C37 0.9(11)
C37 C38 C43 C44 -79.2(8)
C39 C38 C43 C44 101.9(8)
C37 C38 C43 C48 100.6(8)
C39 C38 C43 C48 -78.3(9)
C48 C43 C44 C45 1.1(10)
C38 C43 C44 C45 -179.1(6)
C48 C43 C44 N4 -178.5(6)
C38 C43 C44 N4 1.3(10)
C19 N4 C44 C43 130.1(7)
C20 N4 C44 C43 -53.1(9)
C19 N4 C44 C45 -49.6(8)
C20 N4 C44 C45 127.2(7)
C43 C44 C45 C46 -0.7(10)
N4 C44 C45 C46 179.0(6)
C44 C45 C46 C47 1.5(11)
C45 C46 C47 C48 -2.8(12)
C46 C47 C48 C43 3.3(11)
C46 C47 C48 C50 -177.9(7)
C44 C43 C48 C47 -2.4(10)
C38 C43 C48 C47 177.8(6)
C44 C43 C48 C50 178.8(6)
C38 C43 C48 C50 -1.0(10)

loop_
_platon_squeeze_void_nr
_platon_squeeze_void_average_x
_platon_squeeze_void_average_y
_platon_squeeze_void_average_z
_platon_squeeze_void_volume
_platon_squeeze_void_count_electrons
_platon_squeeze_void_content
1 0.107 0.886 0.312 60 18 ' '
2 0.393 0.114 0.812 60 18 ' '
3 0.607 0.614 0.688 60 19 ' '
4 0.893 0.386 0.188 60 18 ' '
